data_8104824
loop_
_publ_author_name
'Tian, Kaixin'
'Wang, Yanhong'
'Xun, Miaomiao'
'Yuan, Changchun'
'Fu, Kai'

_publ_section_title
;
 Crystal structure of
 5,7,7-trimethyl-4,6,7,8-tetrahydrocyclopenta[g]isochromen-1(3H)-one,
 C15H18O2
;
_journal_issue 2
_journal_name_full 'Zeitschrift f\"ur Kristallographie - New Crystal Structures'
_journal_page_first 339
_journal_page_last 340
_journal_paper_doi 10.1515/ncrs-2020-0598
_journal_volume 236
_journal_year 2021
_chemical_formula_moiety 'C15 H18 O2'
_chemical_formula_sum 'C15 H18 O2'
_chemical_formula_weight 230.29
_space_group_crystal_system monoclinic
_space_group_IT_number 14
_space_group_name_Hall '-P 2yn'
_space_group_name_H-M_alt 'P 1 21/n 1'
_atom_sites_solution_hydrogens geom
_atom_sites_solution_primary dual
_cell_angle_alpha 90
_cell_angle_beta 95.8070(10)
_cell_angle_gamma 90
_cell_formula_units_Z 8
_cell_length_a 12.7072(5)
_cell_length_b 11.2947(6)
_cell_length_c 17.7857(7)
_cell_measurement_reflns_used 2922
_cell_measurement_temperature 170(2)
_cell_measurement_theta_max 25.887
_cell_measurement_theta_min 2.494
_cell_volume 2539.6(2)
_computing_cell_refinement 'SAINT V8.38A (?, 2016)'
_computing_data_reduction 'SAINT V8.38A (?, 2016)'
_computing_molecular_graphics 'Olex2 (Dolomanov et al., 2009)'
_computing_publication_material 'Olex2 (Dolomanov et al., 2009)'
_computing_structure_refinement 'ShelXL (Sheldrick, 2015)'
_computing_structure_solution 'ShelXT (Sheldrick, 2015)'
_diffrn_ambient_temperature 170.0
_diffrn_measured_fraction_theta_full 0.996
_diffrn_measured_fraction_theta_max 0.995
_diffrn_measurement_device_type 'D8 VENTURE'
_diffrn_measurement_method '\f and \w scans'
_diffrn_radiation_type MoK\a
_diffrn_radiation_wavelength 0.71073
_diffrn_reflns_av_R_equivalents 0.0638
_diffrn_reflns_av_unetI/netI 0.0470
_diffrn_reflns_Laue_measured_fraction_full 0.996
_diffrn_reflns_Laue_measured_fraction_max 0.995
_diffrn_reflns_limit_h_max 15
_diffrn_reflns_limit_h_min -15
_diffrn_reflns_limit_k_max 13
_diffrn_reflns_limit_k_min -13
_diffrn_reflns_limit_l_max 21
_diffrn_reflns_limit_l_min -21
_diffrn_reflns_number 23718
_diffrn_reflns_point_group_measured_fraction_full 0.996
_diffrn_reflns_point_group_measured_fraction_max 0.995
_diffrn_reflns_theta_full 25.242
_diffrn_reflns_theta_max 26.037
_diffrn_reflns_theta_min 2.607
_diffrn_standards_number 0
_exptl_absorpt_coefficient_mu 0.078
_exptl_absorpt_correction_T_max 0.7453
_exptl_absorpt_correction_T_min 0.6387
_exptl_absorpt_correction_type multi-scan
_exptl_absorpt_process_details
'SADABS-2016/2 (Bruker,2016/2) was used for absorption correction. wR2(int) was 0.1292 before and 0.0630 after correction. The Ratio of minimum to maximum transmission is 0.8570. The \l/2 correction factor is Not present.'
_exptl_crystal_colour colourless
_exptl_crystal_colour_primary colourless
_exptl_crystal_density_diffrn 1.205
_exptl_crystal_description block
_exptl_crystal_F_000 992
_exptl_crystal_size_max 0.19
_exptl_crystal_size_mid 0.15
_exptl_crystal_size_min 0.12
_refine_diff_density_max 0.551
_refine_diff_density_min -0.308
_refine_diff_density_rms 0.047
_refine_ls_extinction_coef .
_refine_ls_extinction_method none
_refine_ls_goodness_of_fit_ref 1.045
_refine_ls_hydrogen_treatment constr
_refine_ls_matrix_type full
_refine_ls_number_parameters 313
_refine_ls_number_reflns 4971
_refine_ls_number_restraints 0
_refine_ls_restrained_S_all 1.045
_refine_ls_R_factor_all 0.0877
_refine_ls_R_factor_gt 0.0606
_refine_ls_shift/su_max 0.001
_refine_ls_shift/su_mean 0.000
_refine_ls_structure_factor_coef Fsqd
_refine_ls_weighting_details 'w=1/[\s^2^(Fo^2^)+(0.0814P)^2^+1.3692P] where P=(Fo^2^+2Fc^2^)/3'
_refine_ls_weighting_scheme calc
_refine_ls_wR_factor_gt 0.1563
_refine_ls_wR_factor_ref 0.1759
_reflns_Friedel_coverage 0.000
_reflns_Friedel_fraction_full .
_reflns_Friedel_fraction_max .
_reflns_number_gt 3594
_reflns_number_total 4971
_reflns_threshold_expression 'I > 2\s(I)'
_cod_data_source_file suppl_j_ncrs-2020-0598_suppl.cif
_cod_data_source_block 1
_cod_database_code 8104824
_shelx_space_group_comment
;
The symmetry employed for this shelxl refinement is uniquely defined
by the following loop, which should always be used as a source of
symmetry information in preference to the above space-group names.
They are only intended as comments.
;
_shelx_estimated_absorpt_t_max 0.991
_shelx_estimated_absorpt_t_min 0.985
_olex2_refinement_description
;
1. Fixed Uiso
 At 1.2 times of:
  All C(H) groups, All C(H,H) groups
 At 1.5 times of:
  All C(H,H,H) groups
2.a Secondary CH2 refined with riding coordinates:
 C20(H20A,H20B), C29(H29A,H29B), C4(H4A,H4B), C12(H12A,H12B), C25(H25A,H25B),
 C19(H19A,H19B), C5(H5A,H5B), C8(H8A,H8B)
2.b Aromatic/amide H refined with riding coordinates:
 C6(H6), C24(H24)
2.c Idealised Me refined as rotating group:
 C15(H15A,H15B,H15C), C30(H30A,H30B,H30C), C27(H27A,H27B,H27C), C28(H28A,H28B,
 H28C), C11(H11A,H11B,H11C), C10(H10A,H10B,H10C)
;

loop_
_space_group_symop_operation_xyz
'x, y, z'
'-x+1/2, y+1/2, -z+1/2'
'-x, -y, -z'
'x-1/2, -y-1/2, z-1/2'

loop_
_atom_site_label
_atom_site_type_symbol
_atom_site_fract_x
_atom_site_fract_y
_atom_site_fract_z
_atom_site_U_iso_or_equiv
_atom_site_adp_type
_atom_site_occupancy
_atom_site_site_symmetry_order
_atom_site_calc_flag
_atom_site_refinement_flags_posn
_atom_site_refinement_flags_adp
_atom_site_refinement_flags_occupancy
_atom_site_disorder_assembly
_atom_site_disorder_group
C1 C 0.81040(17) -0.0797(2) 0.53443(14) 0.0386(5) Uani 1 1 d . . . . .
C2 C 0.87213(16) 0.03224(18) 0.54322(12) 0.0319(5) Uani 1 1 d . . . . .
C3 C 0.87155(16) 0.11269(19) 0.48319(12) 0.0324(5) Uani 1 1 d . . . . .
C4 C 0.80017(19) 0.0878(2) 0.41239(13) 0.0410(6) Uani 1 1 d . . . . .
H4A H 0.840492 0.046224 0.375555 0.049 Uiso 1 1 calc R . . . .
H4B H 0.773931 0.163383 0.389388 0.049 Uiso 1 1 calc R . . . .
C5 C 0.7080(2) 0.0127(2) 0.42972(17) 0.0511(7) Uani 1 1 d . . . . .
H5A H 0.661042 0.060088 0.459163 0.061 Uiso 1 1 calc R . . . .
H5B H 0.666980 -0.010736 0.381761 0.061 Uiso 1 1 calc R . . . .
C6 C 0.93593(17) 0.05035(19) 0.61108(13) 0.0340(5) Uani 1 1 d . . . . .
H6 H 0.936081 -0.005029 0.651295 0.041 Uiso 1 1 calc R . . . .
C7 C 0.99852(18) 0.1501(2) 0.61843(13) 0.0363(5) Uani 1 1 d . . . . .
C8 C 1.0748(2) 0.1879(2) 0.68364(16) 0.0548(7) Uani 1 1 d . . . . .
H8A H 1.137617 0.135570 0.688631 0.066 Uiso 1 1 calc R . . . .
H8B H 1.040950 0.185263 0.731357 0.066 Uiso 1 1 calc R . . . .
C9 C 1.10672(19) 0.3162(2) 0.66557(14) 0.0407(6) Uani 1 1 d . . . . .
C10 C 1.2225(3) 0.3399(4) 0.6866(2) 0.0843(11) Uani 1 1 d . . . . .
H10A H 1.264626 0.283127 0.660708 0.126 Uiso 1 1 calc GR . . . .
H10B H 1.238828 0.331544 0.741393 0.126 Uiso 1 1 calc GR . . . .
H10C H 1.239449 0.420571 0.671440 0.126 Uiso 1 1 calc GR . . . .
C11 C 1.0375(3) 0.4002(3) 0.70572(19) 0.0746(10) Uani 1 1 d . . . . .
H11A H 1.055541 0.482155 0.694289 0.112 Uiso 1 1 calc GR . . . .
H11B H 1.049383 0.387034 0.760388 0.112 Uiso 1 1 calc GR . . . .
H11C H 0.962980 0.385507 0.688390 0.112 Uiso 1 1 calc GR . . . .
C12 C 1.0780(2) 0.3283(2) 0.57901(14) 0.0458(6) Uani 1 1 d . . . . .
H12A H 1.045904 0.406617 0.566384 0.055 Uiso 1 1 calc R . . . .
H12B H 1.141722 0.319033 0.551800 0.055 Uiso 1 1 calc R . . . .
C13 C 0.99932(17) 0.22975(18) 0.55811(12) 0.0334(5) Uani 1 1 d . . . . .
C14 C 0.93794(17) 0.21327(18) 0.49002(12) 0.0324(5) Uani 1 1 d . . . . .
C15 C 0.9430(2) 0.2974(2) 0.42444(13) 0.0414(6) Uani 1 1 d . . . . .
H15A H 0.966430 0.254402 0.381261 0.062 Uiso 1 1 calc GR . . . .
H15B H 0.993138 0.361217 0.439179 0.062 Uiso 1 1 calc GR . . . .
H15C H 0.872723 0.331142 0.410332 0.062 Uiso 1 1 calc GR . . . .
C16 C 0.57985(18) 0.3512(2) 0.38837(13) 0.0391(5) Uani 1 1 d . . . . .
C17 C 0.49736(16) 0.44431(18) 0.37922(12) 0.0308(5) Uani 1 1 d . . . . .
C18 C 0.40918(16) 0.43965(18) 0.42091(12) 0.0297(5) Uani 1 1 d . . . . .
C19 C 0.4465(2) 0.2274(2) 0.43416(16) 0.0474(6) Uani 1 1 d . . . . .
H19A H 0.442412 0.157351 0.467213 0.057 Uiso 1 1 calc R . . . .
H19B H 0.405190 0.209866 0.385213 0.057 Uiso 1 1 calc R . . . .
C20 C 0.39868(19) 0.33172(19) 0.46990(13) 0.0395(5) Uani 1 1 d . . . . .
H20A H 0.435414 0.345573 0.520925 0.047 Uiso 1 1 calc R . . . .
H20B H 0.323095 0.316195 0.475133 0.047 Uiso 1 1 calc R . . . .
C21 C 0.33433(16) 0.53141(18) 0.41471(12) 0.0305(5) Uani 1 1 d . . . . .
C22 C 0.35049(16) 0.62481(19) 0.36577(12) 0.0316(5) Uani 1 1 d . . . . .
C23 C 0.43771(16) 0.62848(19) 0.32354(12) 0.0316(5) Uani 1 1 d . . . . .
C24 C 0.51170(16) 0.53907(19) 0.33027(12) 0.0330(5) Uani 1 1 d . . . . .
H24 H 0.571463 0.541492 0.302251 0.040 Uiso 1 1 calc R . . . .
C25 C 0.43246(19) 0.7368(2) 0.27311(14) 0.0415(6) Uani 1 1 d . . . . .
H25A H 0.409461 0.715360 0.220016 0.050 Uiso 1 1 calc R . . . .
H25B H 0.502122 0.776626 0.275294 0.050 Uiso 1 1 calc R . . . .
C26 C 0.34980(18) 0.81710(19) 0.30597(13) 0.0368(5) Uani 1 1 d . . . . .
C27 C 0.4084(2) 0.8974(2) 0.36643(17) 0.0572(7) Uani 1 1 d . . . . .
H27A H 0.357097 0.946665 0.389681 0.086 Uiso 1 1 calc GR . . . .
H27B H 0.458130 0.948348 0.342783 0.086 Uiso 1 1 calc GR . . . .
H27C H 0.447355 0.848354 0.405291 0.086 Uiso 1 1 calc GR . . . .
C28 C 0.2884(2) 0.8924(3) 0.24597(18) 0.0651(8) Uani 1 1 d . . . . .
H28A H 0.250289 0.840803 0.208128 0.098 Uiso 1 1 calc GR . . . .
H28B H 0.337514 0.942886 0.221476 0.098 Uiso 1 1 calc GR . . . .
H28C H 0.237650 0.941998 0.269549 0.098 Uiso 1 1 calc GR . . . .
C29 C 0.28053(19) 0.7306(2) 0.34606(16) 0.0441(6) Uani 1 1 d . . . . .
H29A H 0.257240 0.766908 0.392237 0.053 Uiso 1 1 calc R . . . .
H29B H 0.217290 0.707268 0.312178 0.053 Uiso 1 1 calc R . . . .
C30 C 0.23743(19) 0.5270(2) 0.45732(14) 0.0443(6) Uani 1 1 d . . . . .
H30A H 0.190432 0.463553 0.436717 0.066 Uiso 1 1 calc GR . . . .
H30B H 0.200130 0.602953 0.451977 0.066 Uiso 1 1 calc GR . . . .
H30C H 0.258878 0.511660 0.510917 0.066 Uiso 1 1 calc GR . . . .
O1 O 0.55623(14) 0.24826(15) 0.42165(11) 0.0511(5) Uani 1 1 d . . . . .
O2 O 0.66797(13) 0.36239(16) 0.36863(11) 0.0513(5) Uani 1 1 d . . . . .
O3 O 0.74133(13) -0.09309(15) 0.47225(11) 0.0508(5) Uani 1 1 d . . . . .
O4 O 0.82093(13) -0.16116(14) 0.57877(10) 0.0483(5) Uani 1 1 d . . . . .

loop_
_atom_site_aniso_label
_atom_site_aniso_U_11
_atom_site_aniso_U_22
_atom_site_aniso_U_33
_atom_site_aniso_U_23
_atom_site_aniso_U_13
_atom_site_aniso_U_12
O1 0.0505(10) 0.0346(9) 0.0669(12) 0.0065(8) -0.0009(9) 0.0118(8)
O4 0.0479(10) 0.0340(9) 0.0613(12) 0.0116(8) -0.0017(8) -0.0064(7)
O2 0.0368(9) 0.0543(11) 0.0620(12) -0.0026(9) 0.0011(8) 0.0140(8)
O3 0.0475(10) 0.0365(9) 0.0640(12) 0.0034(8) -0.0161(9) -0.0060(7)
C18 0.0324(11) 0.0264(11) 0.0290(11) -0.0032(8) -0.0032(9) -0.0041(8)
C21 0.0323(11) 0.0279(11) 0.0314(11) -0.0031(9) 0.0037(9) -0.0037(8)
C17 0.0301(10) 0.0276(11) 0.0333(11) -0.0048(9) -0.0036(9) 0.0009(8)
C22 0.0307(11) 0.0292(11) 0.0349(12) -0.0019(9) 0.0032(9) 0.0001(8)
C14 0.0344(11) 0.0290(11) 0.0348(12) 0.0038(9) 0.0083(10) 0.0061(9)
C3 0.0305(11) 0.0302(11) 0.0366(12) -0.0026(9) 0.0041(9) 0.0068(8)
C2 0.0298(10) 0.0270(11) 0.0392(12) 0.0003(9) 0.0050(9) 0.0027(8)
C13 0.0361(11) 0.0280(11) 0.0367(12) 0.0011(9) 0.0070(10) -0.0009(9)
C6 0.0369(11) 0.0286(11) 0.0370(12) 0.0064(9) 0.0058(10) 0.0015(9)
C24 0.0296(11) 0.0355(12) 0.0342(12) -0.0052(9) 0.0049(9) -0.0007(9)
C23 0.0314(11) 0.0314(11) 0.0321(11) -0.0001(9) 0.0043(9) -0.0018(8)
C16 0.0390(13) 0.0364(13) 0.0398(13) -0.0066(10) -0.0057(10) 0.0042(10)
C15 0.0454(13) 0.0395(13) 0.0401(13) 0.0091(10) 0.0082(11) 0.0027(10)
C20 0.0473(13) 0.0301(12) 0.0397(13) 0.0051(10) -0.0017(11) -0.0023(10)
C7 0.0373(12) 0.0346(12) 0.0368(12) 0.0018(10) 0.0027(10) -0.0006(9)
C1 0.0313(11) 0.0319(12) 0.0523(15) -0.0015(11) 0.0033(11) 0.0009(9)
C26 0.0390(12) 0.0324(12) 0.0388(13) 0.0055(10) 0.0033(10) 0.0030(9)
C29 0.0365(12) 0.0365(13) 0.0609(16) 0.0110(11) 0.0133(11) 0.0063(10)
C4 0.0435(13) 0.0375(13) 0.0406(13) 0.0009(10) -0.0028(11) 0.0068(10)
C30 0.0431(13) 0.0422(14) 0.0501(15) 0.0047(11) 0.0168(12) 0.0005(10)
C12 0.0482(14) 0.0416(14) 0.0473(15) 0.0035(11) 0.0036(12) -0.0104(11)
C25 0.0420(13) 0.0400(13) 0.0436(14) 0.0098(11) 0.0095(11) 0.0011(10)
C9 0.0413(13) 0.0376(13) 0.0432(14) -0.0053(10) 0.0052(11) -0.0078(10)
C19 0.0532(15) 0.0294(13) 0.0577(16) 0.0017(11) -0.0034(13) -0.0006(10)
C5 0.0428(14) 0.0451(15) 0.0611(17) 0.0082(12) -0.0156(13) 0.0006(11)
C8 0.0675(18) 0.0472(15) 0.0465(15) 0.0058(12) -0.0097(13) -0.0139(13)
C27 0.0663(18) 0.0447(15) 0.0614(18) -0.0046(13) 0.0110(15) -0.0061(13)
C28 0.0557(17) 0.0678(19) 0.072(2) 0.0293(16) 0.0052(15) 0.0126(14)
C11 0.104(3) 0.0565(19) 0.068(2) -0.0096(15) 0.0322(19) -0.0007(17)
C10 0.0566(19) 0.118(3) 0.076(2) 0.018(2) -0.0036(17) -0.0241(19)

loop_
_atom_type_symbol
_atom_type_description
_atom_type_scat_dispersion_real
_atom_type_scat_dispersion_imag
_atom_type_scat_source
C C 0.0033 0.0016 'International Tables Vol C Tables 4.2.6.8 and 6.1.1.4'
H H 0.0000 0.0000 'International Tables Vol C Tables 4.2.6.8 and 6.1.1.4'
O O 0.0106 0.0060 'International Tables Vol C Tables 4.2.6.8 and 6.1.1.4'

loop_
_geom_angle_atom_site_label_1
_geom_angle_atom_site_label_2
_geom_angle_atom_site_label_3
_geom_angle
_geom_angle_site_symmetry_1
_geom_angle_site_symmetry_3
C16 O1 C19 117.74(18) . .
C1 O3 C5 117.71(18) . .
C21 C18 C17 120.06(19) . .
C21 C18 C20 122.83(19) . .
C17 C18 C20 117.10(19) . .
C18 C21 C30 121.10(19) . .
C22 C21 C18 117.76(18) . .
C22 C21 C30 121.10(19) . .
C18 C17 C16 120.5(2) . .
C24 C17 C18 121.08(19) . .
C24 C17 C16 118.34(19) . .
C21 C22 C23 122.07(19) . .
C21 C22 C29 128.52(19) . .
C23 C22 C29 109.35(19) . .
C3 C14 C15 120.7(2) . .
C13 C14 C3 117.50(19) . .
C13 C14 C15 121.8(2) . .
C14 C3 C4 121.8(2) . .
C2 C3 C14 119.9(2) . .
C2 C3 C4 118.3(2) . .
C3 C2 C1 120.6(2) . .
C6 C2 C3 121.4(2) . .
C6 C2 C1 117.9(2) . .
C14 C13 C7 122.4(2) . .
C14 C13 C12 127.7(2) . .
C7 C13 C12 109.8(2) . .
C2 C6 H6 120.7 . .
C7 C6 C2 118.7(2) . .
C7 C6 H6 120.7 . .
C17 C24 H24 120.6 . .
C23 C24 C17 118.89(19) . .
C23 C24 H24 120.6 . .
C22 C23 C25 110.58(18) . .
C24 C23 C22 120.1(2) . .
C24 C23 C25 129.27(19) . .
O1 C16 C17 118.2(2) . .
O2 C16 O1 118.0(2) . .
O2 C16 C17 123.9(2) . .
C14 C15 H15A 109.5 . .
C14 C15 H15B 109.5 . .
C14 C15 H15C 109.5 . .
H15A C15 H15B 109.5 . .
H15A C15 H15C 109.5 . .
H15B C15 H15C 109.5 . .
C18 C20 H20A 109.9 . .
C18 C20 H20B 109.9 . .
H20A C20 H20B 108.3 . .
C19 C20 C18 109.08(19) . .
C19 C20 H20A 109.9 . .
C19 C20 H20B 109.9 . .
C13 C7 C8 110.8(2) . .
C6 C7 C13 120.1(2) . .
C6 C7 C8 129.0(2) . .
O4 C1 O3 118.0(2) . .
O4 C1 C2 123.7(2) . .
O3 C1 C2 118.3(2) . .
C29 C26 C25 104.18(17) . .
C29 C26 C27 108.0(2) . .
C27 C26 C25 108.1(2) . .
C28 C26 C29 113.8(2) . .
C28 C26 C25 112.5(2) . .
C28 C26 C27 109.8(2) . .
C22 C29 C26 105.04(18) . .
C22 C29 H29A 110.7 . .
C22 C29 H29B 110.7 . .
C26 C29 H29A 110.7 . .
C26 C29 H29B 110.7 . .
H29A C29 H29B 108.8 . .
C3 C4 H4A 109.5 . .
C3 C4 H4B 109.5 . .
C3 C4 C5 110.5(2) . .
H4A C4 H4B 108.1 . .
C5 C4 H4A 109.5 . .
C5 C4 H4B 109.5 . .
C21 C30 H30A 109.5 . .
C21 C30 H30B 109.5 . .
C21 C30 H30C 109.5 . .
H30A C30 H30B 109.5 . .
H30A C30 H30C 109.5 . .
H30B C30 H30C 109.5 . .
C13 C12 H12A 110.7 . .
C13 C12 H12B 110.7 . .
C13 C12 C9 105.15(19) . .
H12A C12 H12B 108.8 . .
C9 C12 H12A 110.7 . .
C9 C12 H12B 110.7 . .
C23 C25 C26 103.93(17) . .
C23 C25 H25A 111.0 . .
C23 C25 H25B 111.0 . .
C26 C25 H25A 111.0 . .
C26 C25 H25B 111.0 . .
H25A C25 H25B 109.0 . .
C8 C9 C12 104.37(19) . .
C11 C9 C12 108.8(2) . .
C11 C9 C8 108.1(2) . .
C10 C9 C12 110.9(2) . .
C10 C9 C8 112.6(3) . .
C10 C9 C11 111.7(3) . .
O1 C19 C20 111.98(19) . .
O1 C19 H19A 109.2 . .
O1 C19 H19B 109.2 . .
C20 C19 H19A 109.2 . .
C20 C19 H19B 109.2 . .
H19A C19 H19B 107.9 . .
O3 C5 C4 112.3(2) . .
O3 C5 H5A 109.2 . .
O3 C5 H5B 109.2 . .
C4 C5 H5A 109.2 . .
C4 C5 H5B 109.2 . .
H5A C5 H5B 107.9 . .
C7 C8 C9 105.6(2) . .
C7 C8 H8A 110.6 . .
C7 C8 H8B 110.6 . .
C9 C8 H8A 110.6 . .
C9 C8 H8B 110.6 . .
H8A C8 H8B 108.7 . .
C26 C27 H27A 109.5 . .
C26 C27 H27B 109.5 . .
C26 C27 H27C 109.5 . .
H27A C27 H27B 109.5 . .
H27A C27 H27C 109.5 . .
H27B C27 H27C 109.5 . .
C26 C28 H28A 109.5 . .
C26 C28 H28B 109.5 . .
C26 C28 H28C 109.5 . .
H28A C28 H28B 109.5 . .
H28A C28 H28C 109.5 . .
H28B C28 H28C 109.5 . .
C9 C11 H11A 109.5 . .
C9 C11 H11B 109.5 . .
C9 C11 H11C 109.5 . .
H11A C11 H11B 109.5 . .
H11A C11 H11C 109.5 . .
H11B C11 H11C 109.5 . .
C9 C10 H10A 109.5 . .
C9 C10 H10B 109.5 . .
C9 C10 H10C 109.5 . .
H10A C10 H10B 109.5 . .
H10A C10 H10C 109.5 . .
H10B C10 H10C 109.5 . .

loop_
_geom_bond_atom_site_label_1
_geom_bond_atom_site_label_2
_geom_bond_distance
_geom_bond_site_symmetry_2
O1 C16 1.352(3) .
O1 C19 1.453(3) .
O4 C1 1.210(3) .
O2 C16 1.214(3) .
O3 C1 1.349(3) .
O3 C5 1.454(3) .
C18 C21 1.403(3) .
C18 C17 1.406(3) .
C18 C20 1.512(3) .
C21 C22 1.396(3) .
C21 C30 1.511(3) .
C17 C24 1.403(3) .
C17 C16 1.482(3) .
C22 C23 1.401(3) .
C22 C29 1.509(3) .
C14 C3 1.413(3) .
C14 C13 1.385(3) .
C14 C15 1.511(3) .
C3 C2 1.401(3) .
C3 C4 1.502(3) .
C2 C6 1.399(3) .
C2 C1 1.488(3) .
C13 C7 1.401(3) .
C13 C12 1.517(3) .
C6 H6 0.9500 .
C6 C7 1.377(3) .
C24 H24 0.9500 .
C24 C23 1.377(3) .
C23 C25 1.515(3) .
C15 H15A 0.9800 .
C15 H15B 0.9800 .
C15 H15C 0.9800 .
C20 H20A 0.9900 .
C20 H20B 0.9900 .
C20 C19 1.497(3) .
C7 C8 1.497(3) .
C26 C29 1.538(3) .
C26 C25 1.546(3) .
C26 C27 1.540(4) .
C26 C28 1.517(3) .
C29 H29A 0.9900 .
C29 H29B 0.9900 .
C4 H4A 0.9900 .
C4 H4B 0.9900 .
C4 C5 1.502(4) .
C30 H30A 0.9800 .
C30 H30B 0.9800 .
C30 H30C 0.9800 .
C12 H12A 0.9900 .
C12 H12B 0.9900 .
C12 C9 1.552(3) .
C25 H25A 0.9900 .
C25 H25B 0.9900 .
C9 C8 1.548(3) .
C9 C11 1.520(4) .
C9 C10 1.505(4) .
C19 H19A 0.9900 .
C19 H19B 0.9900 .
C5 H5A 0.9900 .
C5 H5B 0.9900 .
C8 H8A 0.9900 .
C8 H8B 0.9900 .
C27 H27A 0.9800 .
C27 H27B 0.9800 .
C27 H27C 0.9800 .
C28 H28A 0.9800 .
C28 H28B 0.9800 .
C28 H28C 0.9800 .
C11 H11A 0.9800 .
C11 H11B 0.9800 .
C11 H11C 0.9800 .
C10 H10A 0.9800 .
C10 H10B 0.9800 .
C10 H10C 0.9800 .
